data_4313960
loop_
_publ_author_name
'Augusto Cingolani'
Effendy
'John V. Hanna'
'Maura Pellei'
'Claudio Pettinari'
'Carlo Santini'
'Brian W. Skelton'
'Allan H. White'

_publ_contact_author_address
;
   Department of Chemistry
   University of Western Australia
   35 Stirling Highway
   Crawley
   Western Australia 6009
   Australia
;
_publ_contact_author_email bws@crystal.uwa.edu.au
_publ_contact_author_fax (+61)_08_9380_1118
_publ_contact_author_name 'Skelton, B. W.'
_publ_contact_author_phone (+61)_08-9380_3481
_publ_section_title
;
 Crystal Structures and Vibrational and Solution and Solid-State (CPMAS)
 NMR Spectroscopic Studies in Triphenyl Phosphine, Arsine, and Stibine
 Silver(I) Bromate Systems, (R3E)xAgBrO3 (E = P, As, Sb;x= 1-4)
;
_journal_name_full 'Inorganic Chemistry'
_journal_page_first 4938
_journal_page_last 4948
_journal_paper_doi 10.1021/ic034243e
_journal_volume 42
_journal_year 2003
_chemical_formula_sum 'C72 H61.7 Ag2 As4 Br2 O6.7'
_chemical_formula_weight 1709.41
_space_group_IT_number 2
_symmetry_cell_setting triclinic
_symmetry_space_group_name_Hall '-P 1'
_symmetry_space_group_name_H-M 'P -1'
_audit_creation_date 01-02-15
_audit_creation_method Xtal3.6
_cell_angle_alpha 67.1350(10)
_cell_angle_beta 63.6850(10)
_cell_angle_gamma 65.8750(10)
_cell_formula_units_Z 1
_cell_length_a 12.1898(5)
_cell_length_b 12.5186(5)
_cell_length_c 13.3410(6)
_cell_measurement_reflns_used 8192
_cell_measurement_temperature 150
_cell_measurement_theta_max 22.8
_cell_measurement_theta_min 2.4
_cell_volume 1611.07(12)
_computing_cell_refinement 'Siemens SAINT (Siemens, 1995)'
_computing_data_collection 'Siemens SMART (Siemens, 1995)'
_computing_data_reduction 'xtal ADDREF SORTRF'
_computing_molecular_graphics xtal
_computing_publication_material 'xtal BONDLA CIFIO'
_computing_structure_refinement 'xtal CRYLSQ'
_computing_structure_solution xtal
_diffrn_ambient_temperature 150
_diffrn_measurement_device_type
;
Bruker SMART CCD diffractometer
;
_diffrn_measurement_method '\w scans'
_diffrn_radiation_detector 'CCD area detector'
_diffrn_radiation_monochromator graphite
_diffrn_radiation_source 'sealed tube'
_diffrn_radiation_type 'Mo K\a'
_diffrn_radiation_wavelength .71073
_diffrn_reflns_av_R_equivalents .025
_diffrn_reflns_av_sigmaI/netI .092
_diffrn_reflns_limit_h_max 20
_diffrn_reflns_limit_h_min -17
_diffrn_reflns_limit_k_max 21
_diffrn_reflns_limit_k_min -19
_diffrn_reflns_limit_l_max 22
_diffrn_reflns_limit_l_min 0
_diffrn_reflns_number 33292
_diffrn_reflns_theta_max 37.57
_diffrn_reflns_theta_min 1.76
_diffrn_standards_decay_% 0
_exptl_absorpt_coefficient_mu 3.94
_exptl_absorpt_correction_T_max .86
_exptl_absorpt_correction_T_min .57
_exptl_absorpt_correction_type multi-scan
_exptl_absorpt_process_details
;
 SADABS; Sheldrick, 1996
;
_exptl_crystal_colour colourless
_exptl_crystal_density_diffrn 1.762
_exptl_crystal_description prism
_exptl_crystal_F_000 843.3
_exptl_crystal_size_max .3
_exptl_crystal_size_mid .25
_exptl_crystal_size_min .18
_refine_diff_density_max 1.347
_refine_diff_density_min -1.206
_refine_ls_goodness_of_fit_all .934
_refine_ls_goodness_of_fit_ref 1.033
_refine_ls_hydrogen_treatment noref
_refine_ls_matrix_type full
_refine_ls_number_constraints 0
_refine_ls_number_parameters 398
_refine_ls_number_reflns 11507
_refine_ls_number_restraints 0
_refine_ls_R_factor_all .055
_refine_ls_R_factor_gt .028
_refine_ls_shift/su_max .014
_refine_ls_shift/su_mean .001
_refine_ls_structure_factor_coef F
_refine_ls_weighting_scheme calc
_refine_ls_wR_factor_all .031
_refine_ls_wR_factor_ref .029
_reflns_d_resolution_high .583
_reflns_d_resolution_low 11.541
_reflns_Friedel_coverage 0
_reflns_limit_h_max 20
_reflns_limit_h_min 0
_reflns_limit_k_max 21
_reflns_limit_k_min -19
_reflns_limit_l_max 22
_reflns_limit_l_min -19
_reflns_number_gt 11507
_reflns_number_total 16569
_reflns_threshold_expression 'F    > 4.00 sig(F   )'
_cod_data_source_file ic034243esi20030306_065407.cif
_cod_data_source_block cpmr12
_cod_original_sg_symbol_Hall -p_1
_cod_database_code 4313960

loop_
_symmetry_equiv_pos_as_xyz
+x,+y,+z
-x,-y,-z

loop_
_atom_site_label
_atom_site_fract_x
_atom_site_fract_y
_atom_site_fract_z
_atom_site_U_iso_or_equiv
_atom_site_adp_type
_atom_site_calc_flag
_atom_site_calc_attached_atom
_atom_site_occupancy
_atom_site_disorder_assembly
_atom_site_disorder_group
Ag .540866(12) .681231(12) .431333(11) .02228(13) Uani ? ? 1.00000 ? ?
Br .41429(2) .515404(16) .330026(16) .0276(2) Uani ? ? 1.00000 ? ?
O1 .52513(15) .51813(14) .36725(14) .039(2) Uani ? ? 1.00000 ? ?
O2 .33078(14) .43661(14) .45174(13) .0402(18) Uani ? ? 1.00000 ? ?
O3 .4863(2) .43051(16) .23916(16) .062(3) Uani ? ? 1.00000 ? ?
As1 .712110(16) .764886(16) .246901(15) .01897(17) Uani ? ? 1.00000 ? ?
C111 .89038(16) .67335(15) .22575(15) .0210(17) Uani ? ? 1.00000 ? ?
C112 .92358(18) .60466(16) .32411(16) .027(2) Uani ? ? 1.00000 ? ?
C113 1.0504(2) .53779(18) .31241(19) .033(2) Uani ? ? 1.00000 ? ?
C114 1.14216(19) .53732(18) .2046(2) .035(2) Uani ? ? 1.00000 ? ?
C115 1.10912(18) .60434(17) .10653(18) .031(2) Uani ? ? 1.00000 ? ?
C116 .98347(17) .67282(16) .11701(16) .0248(18) Uani ? ? 1.00000 ? ?
C121 .68973(15) .76364(16) .11193(14) .0208(17) Uani ? ? 1.00000 ? ?
C122 .68079(17) .65656(16) .11108(16) .0256(19) Uani ? ? 1.00000 ? ?
C123 .65198(19) .65251(18) .02372(18) .030(2) Uani ? ? 1.00000 ? ?
C124 .6306(2) .7560(2) -.06380(18) .034(2) Uani ? ? 1.00000 ? ?
C125 .6388(2) .86248(19) -.06386(17) .033(2) Uani ? ? 1.00000 ? ?
C126 .66847(18) .86736(17) .02374(16) .027(2) Uani ? ? 1.00000 ? ?
C131 .71603(16) .93058(15) .20845(15) .0206(17) Uani ? ? 1.00000 ? ?
C132 .82985(17) .96241(17) .15264(17) .027(2) Uani ? ? 1.00000 ? ?
C133 .8278(2) 1.08117(19) .13049(18) .033(2) Uani ? ? 1.00000 ? ?
C134 .7132(2) 1.16874(17) .16389(18) .031(2) Uani ? ? 1.00000 ? ?
C135 .60006(19) 1.13746(17) .21787(17) .029(2) Uani ? ? 1.00000 ? ?
C136 .60153(17) 1.01894(17) .24011(16) .0255(19) Uani ? ? 1.00000 ? ?
As2 .309549(16) .809085(15) .476813(15) .01784(17) Uani ? ? 1.00000 ? ?
C211 .17457(15) .77369(15) .62222(14) .0194(16) Uani ? ? 1.00000 ? ?
C212 .17064(18) .65432(16) .67266(17) .028(2) Uani ? ? 1.00000 ? ?
C213 .07387(19) .62651(17) .77547(17) .031(2) Uani ? ? 1.00000 ? ?
C214 -.01892(17) .71691(17) .82883(15) .0250(19) Uani ? ? 1.00000 ? ?
C215 -.01426(17) .83578(17) .77923(16) .0248(19) Uani ? ? 1.00000 ? ?
C216 .08248(17) .86426(15) .67587(15) .0227(18) Uani ? ? 1.00000 ? ?
C221 .24425(16) .81606(14) .36431(15) .0195(16) Uani ? ? 1.00000 ? ?
C222 .32660(17) .82369(15) .25023(15) .0230(17) Uani ? ? 1.00000 ? ?
C223 .2862(2) .82752(17) .16588(16) .028(2) Uani ? ? 1.00000 ? ?
C224 .1633(2) .82358(18) .19543(18) .033(2) Uani ? ? 1.00000 ? ?
C225 .0811(2) .8152(2) .3094(2) .034(2) Uani ? ? 1.00000 ? ?
C226 .12141(18) .81132(17) .39365(17) .027(2) Uani ? ? 1.00000 ? ?
C231 .28230(15) .97952(14) .45478(14) .0180(16) Uani ? ? 1.00000 ? ?
C232 .33635(18) 1.01040(16) .50825(16) .025(2) Uani ? ? 1.00000 ? ?
C233 .32232(19) 1.13084(17) .49241(17) .028(2) Uani ? ? 1.00000 ? ?
C234 .25512(18) 1.22132(16) .42291(16) .0249(19) Uani ? ? 1.00000 ? ?
C235 .19969(18) 1.19143(16) .37031(16) .0250(19) Uani ? ? 1.00000 ? ?
C236 .21370(17) 1.07067(15) .38573(15) .0223(18) Uani ? ? 1.00000 ? ?
O01 .4347(6) .5590(6) .0073(6) .081(11) Uani ? ? .347(6) ? ?
H112 .85917 .60437 .39897 .03300 Uiso ? ? 1.00000 ? ?
H113 1.07453 .49147 .38024 .04200 Uiso ? ? 1.00000 ? ?
H114 1.22853 .49108 .19757 .04400 Uiso ? ? 1.00000 ? ?
H115 1.17298 .60385 .03119 .03800 Uiso ? ? 1.00000 ? ?
H116 .96061 .71978 .04963 .03100 Uiso ? ? 1.00000 ? ?
H122 .69501 .58602 .17205 .03200 Uiso ? ? 1.00000 ? ?
H123 .64669 .57785 .02311 .03900 Uiso ? ? 1.00000 ? ?
H124 .61039 .75315 -.12496 .04100 Uiso ? ? 1.00000 ? ?
H125 .62372 .93377 -.12484 .04200 Uiso ? ? 1.00000 ? ?
H126 .67453 .94184 .02394 .03300 Uiso ? ? 1.00000 ? ?
H132 .90947 .90194 .12937 .03400 Uiso ? ? 1.00000 ? ?
H133 .90689 1.10195 .09237 .04100 Uiso ? ? 1.00000 ? ?
H134 .71122 1.25026 .14997 .03900 Uiso ? ? 1.00000 ? ?
H135 .52121 1.19774 .24019 .03500 Uiso ? ? 1.00000 ? ?
H136 .52240 .99830 .27761 .03200 Uiso ? ? 1.00000 ? ?
H212 .23413 .59188 .63687 .03400 Uiso ? ? 1.00000 ? ?
H213 .07086 .54421 .80944 .03600 Uiso ? ? 1.00000 ? ?
H214 -.08571 .69635 .89985 .03100 Uiso ? ? 1.00000 ? ?
H215 -.07724 .89800 .81640 .03100 Uiso ? ? 1.00000 ? ?
H216 .08651 .94626 .64194 .02800 Uiso ? ? 1.00000 ? ?
H222 .41156 .82476 .22982 .02900 Uiso ? ? 1.00000 ? ?
H223 .34257 .83345 .08795 .03500 Uiso ? ? 1.00000 ? ?
H224 .13488 .82671 .13793 .04000 Uiso ? ? 1.00000 ? ?
H225 -.00308 .81186 .32928 .04000 Uiso ? ? 1.00000 ? ?
H226 .06460 .80562 .47171 .03300 Uiso ? ? 1.00000 ? ?
H232 .38410 .94838 .55578 .03100 Uiso ? ? 1.00000 ? ?
H233 .35691 1.15178 .53240 .03400 Uiso ? ? 1.00000 ? ?
H234 .24776 1.30419 .41040 .03100 Uiso ? ? 1.00000 ? ?
H235 .15078 1.25438 .32374 .03100 Uiso ? ? 1.00000 ? ?
H236 .17615 1.04937 .34910 .02800 Uiso ? ? 1.00000 ? ?

loop_
_atom_site_aniso_label
_atom_site_aniso_U_11
_atom_site_aniso_U_22
_atom_site_aniso_U_33
_atom_site_aniso_U_12
_atom_site_aniso_U_13
_atom_site_aniso_U_23
Ag .01902(6) .02038(6) .02175(6) -.00411(5) -.00571(5) -.00278(5)
Br .04293(11) .01704(8) .02368(9) -.01200(8) -.01304(8) -.00020(6)
O1 .0414(8) .0344(8) .0492(10) -.0139(7) -.0174(7) -.0117(7)
O2 .0374(8) .0365(8) .0366(8) -.0177(7) -.0157(7) .0118(6)
O3 .0949(15) .0493(11) .0482(11) -.0207(11) -.0177(10) -.0272(9)
As1 .01801(8) .01889(8) .01738(8) -.00562(6) -.00490(6) -.00293(6)
C111 .0207(8) .0183(7) .0231(8) -.0053(6) -.0076(6) -.0044(6)
C112 .0276(9) .0229(8) .0252(9) -.0012(7) -.0105(7) -.0066(7)
C113 .0321(10) .0270(9) .0380(11) .0024(8) -.0197(9) -.0075(8)
C114 .0246(9) .0253(9) .0500(13) -.0002(8) -.0132(9) -.0124(9)
C115 .0223(9) .0252(9) .0351(11) -.0055(7) -.0005(8) -.0109(8)
C116 .0233(8) .0214(8) .0251(9) -.0062(7) -.0057(7) -.0046(7)
C121 .0174(7) .0230(8) .0176(7) -.0048(6) -.0042(6) -.0040(6)
C122 .0270(9) .0228(8) .0225(8) -.0058(7) -.0068(7) -.0043(7)
C123 .0299(10) .0328(10) .0306(10) -.0063(8) -.0087(8) -.0147(8)
C124 .0313(10) .0428(12) .0283(10) -.0036(9) -.0125(8) -.0150(9)
C125 .0376(11) .0327(10) .0242(9) -.0041(9) -.0153(8) -.0021(8)
C126 .0298(9) .0242(9) .0224(9) -.0064(7) -.0097(7) -.0022(7)
C131 .0218(8) .0214(8) .0194(8) -.0073(6) -.0079(6) -.0035(6)
C132 .0220(8) .0271(9) .0309(10) -.0091(7) -.0053(7) -.0079(7)
C133 .0328(10) .0318(10) .0358(11) -.0170(9) -.0067(8) -.0082(8)
C134 .0425(11) .0231(9) .0310(10) -.0125(8) -.0147(9) -.0036(7)
C135 .0321(10) .0231(9) .0302(10) -.0013(7) -.0144(8) -.0067(7)
C136 .0224(8) .0251(9) .0268(9) -.0051(7) -.0084(7) -.0062(7)
As2 .01678(8) .01469(7) .01919(8) -.00401(6) -.00464(6) -.00369(6)
C211 .0187(7) .0182(7) .0192(7) -.0055(6) -.0061(6) -.0029(6)
C212 .0278(9) .0180(8) .0288(9) -.0054(7) -.0031(7) -.0050(7)
C213 .0331(10) .0211(9) .0286(10) -.0107(8) -.0045(8) -.0010(7)
C214 .0251(9) .0319(9) .0183(8) -.0121(7) -.0055(7) -.0048(7)
C215 .0231(8) .0269(9) .0231(8) -.0067(7) -.0038(7) -.0101(7)
C216 .0236(8) .0199(8) .0237(8) -.0062(6) -.0057(7) -.0072(6)
C221 .0218(8) .0128(7) .0230(8) -.0042(6) -.0075(6) -.0046(6)
C222 .0225(8) .0181(7) .0233(8) -.0046(6) -.0055(7) -.0041(6)
C223 .0367(10) .0213(8) .0226(9) -.0048(7) -.0100(8) -.0051(7)
C224 .0437(12) .0288(10) .0351(11) -.0086(9) -.0201(9) -.0111(8)
C225 .0318(10) .0369(11) .0427(12) -.0134(9) -.0137(9) -.0154(9)
C226 .0251(9) .0284(9) .0287(9) -.0092(7) -.0059(7) -.0116(7)
C231 .0179(7) .0157(7) .0181(7) -.0051(6) -.0052(6) -.0030(6)
C232 .0295(9) .0225(8) .0262(9) -.0075(7) -.0157(7) -.0032(7)
C233 .0339(10) .0279(9) .0305(10) -.0129(8) -.0150(8) -.0076(7)
C234 .0287(9) .0185(8) .0260(9) -.0081(7) -.0058(7) -.0068(7)
C235 .0303(9) .0175(8) .0280(9) -.0044(7) -.0148(7) -.0034(7)
C236 .0256(8) .0195(8) .0254(9) -.0056(6) -.0133(7) -.0045(6)
O01 .083(5) .099(6) .080(5) -.019(4) -.034(4) -.041(4)

loop_
_atom_type_symbol
_atom_type_description
_atom_type_oxidation_number
_atom_type_number_in_cell
_atom_type_scat_dispersion_real
_atom_type_scat_dispersion_imag
_atom_type_scat_source
C ? 0 72 .002 .002 'Int Tables Vol IV Tables 2.2B and 2.3.1'
H ? 0 61.7 0 0 'Int Tables Vol IV Tables 2.2B and 2.3.1'
Ag ? 0 2 -1.085 1.101 'Int Tables Vol IV Tables 2.2B and 2.3.1'
As ? 0 4 -.03 2.007 'Int Tables Vol IV Tables 2.2B and 2.3.1'
Br ? 0 2 -.374 2.456 'Int Tables Vol IV Tables 2.2B and 2.3.1'
O ? 0 6.7 .008 .006 'Int Tables Vol IV Tables 2.2B and 2.3.1'

loop_
_diffrn_attenuator_code
_diffrn_attenuator_scale
? ?

loop_
_geom_angle_atom_site_label_1
_geom_angle_atom_site_label_2
_geom_angle_atom_site_label_3
_geom_angle_site_symmetry_1
_geom_angle_site_symmetry_2
_geom_angle_site_symmetry_3
_geom_angle
_geom_angle_publ_flag
O1 Ag As1 . . . 100.56(3) ?
O1 Ag As2 . . . 98.85(3) ?
O1 Ag O1 . . '2 666' 70.13(6) ?
O1 Ag O2 . . '2 666' 102.11(6) ?
As1 Ag As2 . . . 118.992(8) ?
As1 Ag O1 . . '2 666' 149.08(3) ?
As1 Ag O2 . . '2 666' 98.69(4) ?
As2 Ag O1 . . '2 666' 91.83(3) ?
As2 Ag O2 . . '2 666' 132.18(3) ?
O1 Ag O2 '2 666' . '2 666' 57.05(6) ?
O1 Br O2 . . . 102.27(9) ?
O1 Br O3 . . . 106.85(11) ?
O2 Br O3 . . . 106.12(9) ?
Ag O1 Br . . . 131.55(7) ?
Ag O1 Ag . . '2 666' 109.87(7) ?
Br O1 Ag . . '2 666' 87.15(7) ?
Br O2 Ag . . '2 666' 108.99(9) ?
Ag As1 C111 . . . 117.50(4) ?
Ag As1 C121 . . . 108.83(5) ?
Ag As1 C131 . . . 120.99(4) ?
C111 As1 C121 . . . 102.99(8) ?
C111 As1 C131 . . . 102.29(8) ?
C121 As1 C131 . . . 101.84(8) ?
As1 C111 C112 . . . 117.85(11) ?
As1 C111 C116 . . . 122.47(15) ?
C112 C111 C116 . . . 119.67(16) ?
C111 C112 C113 . . . 119.51(16) ?
C111 C112 H112 . . . 119.59 ?
C113 C112 H112 . . . 120.9 ?
C112 C113 C114 . . . 120.6(2) ?
C112 C113 H113 . . . 120.00 ?
C114 C113 H113 . . . 119.4 ?
C113 C114 C115 . . . 120.01(18) ?
C113 C114 H114 . . . 119.9 ?
C115 C114 H114 . . . 120.1 ?
C114 C115 C116 . . . 119.95(17) ?
C114 C115 H115 . . . 120.13 ?
C116 C115 H115 . . . 119.9 ?
C111 C116 C115 . . . 120.24(19) ?
C111 C116 H116 . . . 119.62 ?
C115 C116 H116 . . . 120.13 ?
As1 C121 C122 . . . 117.43(13) ?
As1 C121 C126 . . . 122.93(18) ?
C122 C121 C126 . . . 119.2(2) ?
C121 C122 C123 . . . 120.60(17) ?
C121 C122 H122 . . . 118.7 ?
C123 C122 H122 . . . 120.7 ?
C122 C123 C124 . . . 120.0(2) ?
C122 C123 H123 . . . 120.29 ?
C124 C123 H123 . . . 119.7 ?
C123 C124 C125 . . . 120.0(3) ?
C123 C124 H124 . . . 120.0 ?
C125 C124 H124 . . . 120.0 ?
C124 C125 C126 . . . 120.43(18) ?
C124 C125 H125 . . . 119.4 ?
C126 C125 H125 . . . 120.2 ?
C121 C126 C125 . . . 119.7(2) ?
C121 C126 H126 . . . 119.6 ?
C125 C126 H126 . . . 120.71 ?
As1 C131 C132 . . . 122.20(12) ?
As1 C131 C136 . . . 118.59(15) ?
C132 C131 C136 . . . 119.20(19) ?
C131 C132 C133 . . . 119.93(16) ?
C131 C132 H132 . . . 119.7 ?
C133 C132 H132 . . . 120.4 ?
C132 C133 C134 . . . 120.6(2) ?
C132 C133 H133 . . . 119.19 ?
C134 C133 H133 . . . 120.2 ?
C133 C134 C135 . . . 119.4(2) ?
C133 C134 H134 . . . 121.1 ?
C135 C134 H134 . . . 119.52 ?
C134 C135 C136 . . . 120.20(16) ?
C134 C135 H135 . . . 119.5 ?
C136 C135 H135 . . . 120.3 ?
C131 C136 C135 . . . 120.6(2) ?
C131 C136 H136 . . . 119.9 ?
C135 C136 H136 . . . 119.46 ?
Ag As2 C211 . . . 124.35(5) ?
Ag As2 C221 . . . 108.92(4) ?
Ag As2 C231 . . . 115.19(5) ?
C211 As2 C221 . . . 102.54(9) ?
C211 As2 C231 . . . 101.58(7) ?
C221 As2 C231 . . . 101.34(8) ?
As2 C211 C212 . . . 118.43(12) ?
As2 C211 C216 . . . 121.69(13) ?
C212 C211 C216 . . . 119.88(14) ?
C211 C212 C213 . . . 119.77(16) ?
C211 C212 H212 . . . 120.20 ?
C213 C212 H212 . . . 120.03 ?
C212 C213 C214 . . . 120.50(18) ?
C212 C213 H213 . . . 119.51 ?
C214 C213 H213 . . . 119.99 ?
C213 C214 C215 . . . 119.75(15) ?
C213 C214 H214 . . . 119.6 ?
C215 C214 H214 . . . 120.67 ?
C214 C215 C216 . . . 119.99(16) ?
C214 C215 H215 . . . 119.93 ?
C216 C215 H215 . . . 120.08 ?
C211 C216 C215 . . . 120.10(17) ?
C211 C216 H216 . . . 119.78 ?
C215 C216 H216 . . . 120.12 ?
As2 C221 C222 . . . 117.64(16) ?
As2 C221 C226 . . . 122.90(14) ?
C222 C221 C226 . . . 119.5(2) ?
C221 C222 C223 . . . 120.5(2) ?
C221 C222 H222 . . . 120.0 ?
C223 C222 H222 . . . 119.52 ?
C222 C223 C224 . . . 119.86(18) ?
C222 C223 H223 . . . 120.2 ?
C224 C223 H223 . . . 120.0 ?
C223 C224 C225 . . . 119.8(3) ?
C223 C224 H224 . . . 120.3 ?
C225 C224 H224 . . . 119.9 ?
C224 C225 C226 . . . 120.3(2) ?
C224 C225 H225 . . . 119.4 ?
C226 C225 H225 . . . 120.3 ?
C221 C226 C225 . . . 120.06(17) ?
C221 C226 H226 . . . 119.9 ?
C225 C226 H226 . . . 120.0 ?
As2 C231 C232 . . . 118.19(12) ?
As2 C231 C236 . . . 122.45(19) ?
C232 C231 C236 . . . 119.34(18) ?
C231 C232 C233 . . . 120.20(19) ?
C231 C232 H232 . . . 120.1 ?
C233 C232 H232 . . . 119.7 ?
C232 C233 C234 . . . 120.4(3) ?
C232 C233 H233 . . . 119.7 ?
C234 C233 H233 . . . 119.8 ?
C233 C234 C235 . . . 119.8(2) ?
C233 C234 H234 . . . 120.2 ?
C235 C234 H234 . . . 120.06 ?
C234 C235 C236 . . . 120.03(18) ?
C234 C235 H235 . . . 119.9 ?
C236 C235 H235 . . . 120.1 ?
C231 C236 C235 . . . 120.2(2) ?
C231 C236 H236 . . . 119.3 ?
C235 C236 H236 . . . 120.44 ?

loop_
_geom_bond_atom_site_label_1
_geom_bond_atom_site_label_2
_geom_bond_site_symmetry_1
_geom_bond_site_symmetry_2
_geom_bond_distance
_geom_bond_publ_flag
Ag O1 . . 2.600(2) ?
Ag As1 . . 2.5960(2) ?
Ag As2 . . 2.5356(2) ?
Ag O1 . '2 666' 2.9342(14) ?
Ag O2 . '2 666' 2.3551(18) ?
Br O1 . . 1.649(2) ?
Br O2 . . 1.6602(14) ?
Br O3 . . 1.632(2) ?
As1 C111 . . 1.9460(17) ?
As1 C121 . . 1.944(2) ?
As1 C131 . . 1.949(2) ?
C111 C112 . . 1.391(3) ?
C111 C116 . . 1.391(2) ?
C112 C113 . . 1.394(3) ?
C112 H112 . . .9582 ?
C113 C114 . . 1.377(3) ?
C113 H113 . . .965 ?
C114 C115 . . 1.384(3) ?
C114 H114 . . .953 ?
C115 C116 . . 1.389(3) ?
C115 H115 . . .9610 ?
C116 H116 . . .953 ?
C121 C122 . . 1.393(3) ?
C121 C126 . . 1.395(2) ?
C122 C123 . . 1.381(4) ?
C122 H122 . . .9556 ?
C123 C124 . . 1.389(3) ?
C123 H123 . . .966 ?
C124 C125 . . 1.377(4) ?
C124 H124 . . .967 ?
C125 C126 . . 1.396(4) ?
C125 H125 . . .9624 ?
C126 H126 . . .966 ?
C131 C132 . . 1.394(3) ?
C131 C136 . . 1.389(2) ?
C132 C133 . . 1.390(3) ?
C132 H132 . . .9624 ?
C133 C134 . . 1.388(3) ?
C133 H133 . . .961 ?
C134 C135 . . 1.384(3) ?
C134 H134 . . .956 ?
C135 C136 . . 1.389(3) ?
C135 H135 . . .9539 ?
C136 H136 . . .961 ?
As2 C211 . . 1.9403(14) ?
As2 C221 . . 1.948(2) ?
As2 C231 . . 1.9413(18) ?
C211 C212 . . 1.392(3) ?
C211 C216 . . 1.391(2) ?
C212 C213 . . 1.387(2) ?
C212 H212 . . .9517 ?
C213 C214 . . 1.390(3) ?
C213 H213 . . .960 ?
C214 C215 . . 1.388(3) ?
C214 H214 . . .9616 ?
C215 C216 . . 1.392(2) ?
C215 H215 . . .9570 ?
C216 H216 . . .9600 ?
C221 C222 . . 1.394(2) ?
C221 C226 . . 1.391(3) ?
C222 C223 . . 1.393(4) ?
C222 H222 . . .952 ?
C223 C224 . . 1.387(4) ?
C223 H223 . . .9522 ?
C224 C225 . . 1.392(3) ?
C224 H224 . . .955 ?
C225 C226 . . 1.391(4) ?
C225 H225 . . .954 ?
C226 H226 . . .9552 ?
C231 C232 . . 1.390(4) ?
C231 C236 . . 1.391(2) ?
C232 C233 . . 1.386(3) ?
C232 H232 . . .959 ?
C233 C234 . . 1.383(3) ?
C233 H233 . . .964 ?
C234 C235 . . 1.386(4) ?
C234 H234 . . .956 ?
C235 C236 . . 1.391(3) ?
C235 H235 . . .962 ?
C236 H236 . . .958 ?

loop_
_geom_hbond_atom_site_label_D
_geom_hbond_atom_site_label_H
_geom_hbond_atom_site_label_A
_geom_hbond_site_symmetry_D
_geom_hbond_site_symmetry_H
_geom_hbond_site_symmetry_A
_geom_hbond_distance_DH
_geom_hbond_distance_HA
_geom_hbond_distance_DA
_geom_hbond_angle_DHA
_geom_hbond_publ_flag
? ? ? ? ? ? ? ? ? ? ?

loop_
_geom_torsion_atom_site_label_1
_geom_torsion_atom_site_label_2
_geom_torsion_atom_site_label_3
_geom_torsion_atom_site_label_4
_geom_torsion_site_symmetry_1
_geom_torsion_site_symmetry_2
_geom_torsion_site_symmetry_3
_geom_torsion_site_symmetry_4
_geom_torsion
_geom_torsion_publ_flag
? ? ? ? ? ? ? ? ? ?
